data_1537082
loop_
_publ_author_name
'Frank-Kamenetskaya, O.V.'
'Rozhdestvenskaya, I.V.'
'Bannova, I.I.'
'Gordienko, V.V.'
'Kaminskaya, T.N.'
'Kostitsyna, A.V.'

_publ_section_title
;
 Dissymmetrization of crystal structures of sodium pollucites
;
_journal_name_full Kristallografiya
_journal_page_first 698
_journal_page_last 707
_journal_volume 40
_journal_year 1995
_chemical_formula_sum 'Cs0.81 O0.23'
_chemical_name_systematic 'Cs0.81 Na0.12 (Al0.81 Si2.19 O6) (H2 O)0.23'
_space_group_IT_number 142
_symmetry_space_group_name_Hall '-I 4bd 2c'
_symmetry_space_group_name_H-M 'I 41/a c d :2'
_cell_angle_alpha 90
_cell_angle_beta 90
_cell_angle_gamma 90
_cell_formula_units_Z 16
_cell_length_a 13.677
_cell_length_b 13.677
_cell_length_c 13.691
_cell_volume 2561.043
_citation_journal_id_ASTM KRISAJ
_cod_data_source_file Frank-Kamenetskaya_KRISAJ_1995_1499.cif
_cod_data_source_block Cs0.81O0.23
_cod_database_code 1537082

loop_
_symmetry_equiv_pos_as_xyz
x,y,z
-y+1/4,x+3/4,z+1/4
-x+1/2,-y,z+1/2
y+1/4,-x+1/4,z+3/4
x,-y,-z+1/2
y+1/4,x+3/4,-z+3/4
-x+1/2,y,-z
-y+1/4,-x+1/4,-z+1/4
-x,-y,-z
y-1/4,-x-3/4,-z-1/4
x-1/2,y,-z-1/2
-y-1/4,x-1/4,-z-3/4
-x,y,z-1/2
-y-1/4,-x-3/4,z-3/4
x-1/2,-y,z
y-1/4,x-1/4,z-1/4
x+1/2,y+1/2,z+1/2
-y+3/4,x+5/4,z+3/4
-x+1,-y+1/2,z+1
y+3/4,-x+3/4,z+5/4
x+1/2,-y+1/2,-z+1
y+3/4,x+5/4,-z+5/4
-x+1,y+1/2,-z+1/2
-y+3/4,-x+3/4,-z+3/4
-x+1/2,-y+1/2,-z+1/2
y+1/4,-x-1/4,-z+1/4
x,y+1/2,-z
-y+1/4,x+1/4,-z-1/4
-x+1/2,y+1/2,z
-y+1/4,-x-1/4,z-1/4
x,-y+1/2,z+1/2
y+1/4,x+1/4,z+1/4

loop_
_atom_site_label
_atom_site_type_symbol
_atom_site_fract_x
_atom_site_fract_y
_atom_site_fract_z
_atom_site_occupancy
_atom_site_U_iso_or_equiv
O1 O-2 0.12475 0.12525 0.125 0.23 0.0
Cs1 Cs+1 0.12475 0.12525 0.125 0.81 0.0
